data_7057128
loop_
_publ_author_name
'Pramanik, Koushik'
'Malpaharia, Pijush'
'Colacio, Enrique'
'Das, Babulal'
'Chandra, Swapan K.'

_publ_section_title
;
 Octadentate flexible ligands as a platform for a variety of homo and
 heterometallic complexes containing diphenoxido and phenoxido/azido
 bridging groups: synthesis, structure and magnetic properties
;
_journal_issue 8
_journal_name_full 'New Journal of Chemistry'
_journal_page_first 6332
_journal_paper_doi 10.1039/C7NJ05112C
_journal_volume 42
_journal_year 2018
_chemical_formula_sum 'C29 H32 Cl Cu2 N5 O9'
_chemical_formula_weight 757.12
_space_group_crystal_system monoclinic
_space_group_IT_number 14
_space_group_name_Hall '-P 2ybc'
_space_group_name_H-M_alt 'P 1 21/c 1'
_symmetry_space_group_name_Hall '-P 2ybc'
_symmetry_space_group_name_H-M 'P 1 21/c 1'
_atom_sites_solution_hydrogens mixed
_audit_creation_method SHELXL-2014/7
_audit_update_record
;
2017-08-31 deposited with the CCDC.
2018-03-07 downloaded from the CCDC.
;
_cell_angle_alpha 90
_cell_angle_beta 106.6950(10)
_cell_angle_gamma 90
_cell_formula_units_Z 4
_cell_length_a 10.7931(2)
_cell_length_b 26.2307(5)
_cell_length_c 11.9127(2)
_cell_measurement_reflns_used 4507
_cell_measurement_temperature 296(2)
_cell_measurement_theta_max 24.999
_cell_measurement_theta_min 1.946
_cell_volume 3230.45(10)
_computing_cell_refinement 'Bruker SMART'
_computing_data_collection 'Bruker SMART'
_computing_data_reduction 'Bruker SAINT'
_computing_molecular_graphics 'Bruker SHELXTL'
_computing_publication_material 'Bruker SHELXTL'
_computing_structure_refinement 'SHELXL-2014/7 (Sheldrick, 2014)'
_computing_structure_solution 'SHELXL-2014/7 (Sheldrick, 2014)'
_diffrn_ambient_temperature 296(2)
_diffrn_measured_fraction_theta_full 0.997
_diffrn_measured_fraction_theta_max 0.997
_diffrn_measurement_device_type 'CCD area detector'
_diffrn_measurement_method 'phi and omega scans'
_diffrn_radiation_type MoK\a
_diffrn_radiation_wavelength 0.71073
_diffrn_reflns_av_R_equivalents 0.0280
_diffrn_reflns_av_unetI/netI 0.0232
_diffrn_reflns_Laue_measured_fraction_full 0.997
_diffrn_reflns_Laue_measured_fraction_max 0.997
_diffrn_reflns_limit_h_max 10
_diffrn_reflns_limit_h_min -12
_diffrn_reflns_limit_k_max 31
_diffrn_reflns_limit_k_min -30
_diffrn_reflns_limit_l_max 14
_diffrn_reflns_limit_l_min -14
_diffrn_reflns_number 24714
_diffrn_reflns_point_group_measured_fraction_full 0.997
_diffrn_reflns_point_group_measured_fraction_max 0.997
_diffrn_reflns_theta_full 25.000
_diffrn_reflns_theta_max 25.000
_diffrn_reflns_theta_min 1.946
_exptl_absorpt_coefficient_mu 1.459
_exptl_absorpt_correction_T_max 0.885
_exptl_absorpt_correction_T_min 0.685
_exptl_absorpt_correction_type multi-scan
_exptl_absorpt_process_details 'Face indexing'
_exptl_crystal_colour blue
_exptl_crystal_density_diffrn 1.557
_exptl_crystal_description plates
_exptl_crystal_F_000 1552
_exptl_crystal_size_max 0.33
_exptl_crystal_size_mid 0.26
_exptl_crystal_size_min 0.20
_refine_diff_density_max 1.123
_refine_diff_density_min -0.411
_refine_diff_density_rms 0.071
_refine_ls_extinction_method none
_refine_ls_goodness_of_fit_ref 1.172
_refine_ls_hydrogen_treatment mixed
_refine_ls_matrix_type full
_refine_ls_number_parameters 432
_refine_ls_number_reflns 5673
_refine_ls_number_restraints 0
_refine_ls_restrained_S_all 1.172
_refine_ls_R_factor_all 0.0595
_refine_ls_R_factor_gt 0.0430
_refine_ls_shift/su_max 0.001
_refine_ls_shift/su_mean 0.000
_refine_ls_structure_factor_coef Fsqd
_refine_ls_weighting_details 'w=1/[\s^2^(Fo^2^)+(0.0630P)^2^+2.9210P] where P=(Fo^2^+2Fc^2^)/3'
_refine_ls_weighting_scheme calc
_refine_ls_wR_factor_gt 0.1202
_refine_ls_wR_factor_ref 0.1339
_reflns_Friedel_coverage 0.000
_reflns_number_gt 4507
_reflns_number_total 5673
_reflns_threshold_expression 'I > 2\s(I)'
_cod_data_source_file c7nj05112c2.cif
_cod_data_source_block skc-1g
_cod_depositor_comments
;
The following automatic conversions were performed:

'_exptl_absorpt_correction_type' value 'Multi-scan' changed to
'multi-scan' according to
/home/data/users/saulius/crontab/automatic-downloads/rss-feeds/RSC/lib/dictionaries/cif_core.dic
dictionary named 'cif_core.dic' version 2.4.2 from 2011-04-26.

Automatic conversion script
Id: cif_fix_values 4973 2017-02-22 13:04:09Z antanas 

 Adding full bibliography for 7057128--7057135.cif.
;
_cod_database_code 7057128
_shelx_shelxl_version_number 2014/7
_shelx_space_group_comment
;
The symmetry employed for this shelxl refinement is uniquely defined
by the following loop, which should always be used as a source of
symmetry information in preference to the above space-group names.
They are only intended as comments.
;

loop_
_space_group_symop_operation_xyz
'x, y, z'
'-x, y+1/2, -z+1/2'
'-x, -y, -z'
'x, -y-1/2, z-1/2'

loop_
_atom_site_label
_atom_site_type_symbol
_atom_site_fract_x
_atom_site_fract_y
_atom_site_fract_z
_atom_site_U_iso_or_equiv
_atom_site_adp_type
_atom_site_occupancy
_atom_site_site_symmetry_order
_atom_site_calc_flag
_atom_site_refinement_flags_posn
_atom_site_refinement_flags_adp
O4 O 0.9039(19) 0.7647(6) 0.7902(12) 0.186(10) Uani 0.53(2) 1 d . .
O5 O 0.7689(8) 0.8057(5) 0.7197(8) 0.212(7) Uani 0.92(2) 1 d . .
O8 O 0.8685(5) 0.7685(3) 0.5989(5) 0.195(4) Uani 1 1 d . .
Cu1 Cu 0.17246(4) 0.91537(2) 0.09338(4) 0.04372(16) Uani 1 1 d . .
Cu2 Cu 0.40452(4) 0.85394(2) 0.23905(4) 0.04706(16) Uani 1 1 d . .
C2 C 0.3971(4) 0.86114(14) -0.0080(3) 0.0437(9) Uani 1 1 d . .
C7 C 0.2280(4) 0.99611(16) -0.0444(4) 0.0602(11) Uani 1 1 d . .
C13 C 0.0098(4) 0.95601(16) -0.1231(4) 0.0545(10) Uani 1 1 d . .
H13 H -0.0689 0.9574 -0.1813 0.065 Uiso 1 1 calc R U
C12 C 0.1120(4) 0.98842(16) -0.1361(4) 0.0572(11) Uani 1 1 d . .
C1 C 0.5238(4) 0.84061(14) 0.0137(4) 0.0464(9) Uani 1 1 d . .
C3 C 0.3317(4) 0.87427(17) -0.1237(4) 0.0572(11) Uani 1 1 d . .
H3 H 0.2482 0.8873 -0.1405 0.069 Uiso 1 1 calc R U
C6 C 0.5773(4) 0.83544(18) -0.0809(4) 0.0606(12) Uani 1 1 d . .
H6 H 0.6604 0.8223 -0.0669 0.073 Uiso 1 1 calc R U
C11 C 0.0952(6) 1.01262(19) -0.2460(4) 0.0719(14) Uani 1 1 d . .
H11 H 0.0174 1.0091 -0.3047 0.086 Uiso 1 1 calc R U
C8 C 0.3247(5) 1.02717(17) -0.0692(5) 0.0732(14) Uani 1 1 d . .
H8 H 0.4010 1.0337 -0.0106 0.088 Uiso 1 1 calc R U
C5 C 0.5111(5) 0.84909(19) -0.1912(5) 0.0709(13) Uani 1 1 d . .
H5 H 0.5486 0.8455 -0.2519 0.085 Uiso 1 1 calc R U
C9 C 0.3066(7) 1.04779(19) -0.1792(6) 0.0844(17) Uani 1 1 d . .
H9 H 0.3731 1.0666 -0.1945 0.101 Uiso 1 1 calc R U
C10 C 0.1933(8) 1.04132(19) -0.2664(6) 0.0857(18) Uani 1 1 d . .
H10 H 0.1826 1.0563 -0.3393 0.103 Uiso 1 1 calc R U
C4 C 0.3876(5) 0.8684(2) -0.2131(4) 0.0693(13) Uani 1 1 d . .
H4 H 0.3417 0.8776 -0.2891 0.083 Uiso 1 1 calc R U
C14 C 0.6013(4) 0.82700(16) 0.1282(4) 0.0552(11) Uani 1 1 d . .
H14 H 0.6825 0.8134 0.1341 0.066 Uiso 1 1 calc R U
C16 C 0.2883(4) 0.77248(17) 0.3525(4) 0.0586(11) Uani 1 1 d . .
H16A H 0.3367 0.7440 0.3346 0.070 Uiso 1 1 calc R U
H16B H 0.2177 0.7588 0.3786 0.070 Uiso 1 1 calc R U
C15 C 0.3767(5) 0.80443(19) 0.4506(4) 0.0617(12) Uani 1 1 d . .
H15A H 0.3255 0.8292 0.4784 0.074 Uiso 1 1 calc R U
H15B H 0.4196 0.7825 0.5157 0.074 Uiso 1 1 calc R U
O2 O 0.2897(3) 0.91418(10) 0.2561(2) 0.0476(6) Uani 1 1 d . .
O1 O 0.3398(2) 0.86693(11) 0.0746(2) 0.0514(7) Uani 1 1 d . .
N3 N 0.4738(4) 0.83096(16) 0.4074(3) 0.0572(9) Uani 1 1 d . .
C18 C 0.2253(4) 0.91103(16) 0.3388(3) 0.0518(10) Uani 1 1 d . .
C17 C 0.1360(4) 0.87254(17) 0.3344(3) 0.0517(10) Uani 1 1 d . .
C21 C 0.0979(7) 0.9047(3) 0.5103(5) 0.0934(19) Uani 1 1 d . .
H21 H 0.0547 0.9033 0.5674 0.112 Uiso 1 1 calc R U
C19 C 0.0719(5) 0.8691(2) 0.4208(4) 0.0698(13) Uani 1 1 d . .
H19 H 0.0123 0.8432 0.4181 0.084 Uiso 1 1 calc R U
C20 C 0.2507(6) 0.94624(19) 0.4305(4) 0.0748(15) Uani 1 1 d . .
H20 H 0.3100 0.9724 0.4344 0.090 Uiso 1 1 calc R U
O3 O 0.2496(3) 0.97689(12) 0.0613(3) 0.0671(9) Uani 1 1 d . .
Cl1 Cl 0.87939(13) 0.80039(7) 0.69157(12) 0.0850(5) Uani 1 1 d . .
N4 N 0.0763(3) 0.85068(11) 0.1212(3) 0.0405(7) Uani 1 1 d . .
N2 N 0.5704(3) 0.83162(14) 0.2234(3) 0.0540(9) Uani 1 1 d . .
N5 N 0.2355(3) 0.80334(11) 0.2460(3) 0.0429(7) Uani 1 1 d . .
C22 C 0.1161(4) 0.83165(15) 0.2434(3) 0.0459(9) Uani 1 1 d . .
H22 H 0.0509 0.8076 0.2540 0.055 Uiso 1 1 calc R U
N1 N 0.0187(3) 0.92536(12) -0.0376(3) 0.0482(8) Uani 1 1 d . .
C23 C -0.0888(4) 0.89149(17) -0.0361(4) 0.0550(10) Uani 1 1 d . .
H23A H -0.0975 0.8648 -0.0942 0.066 Uiso 1 1 calc R U
H23B H -0.1691 0.9106 -0.0543 0.066 Uiso 1 1 calc R U
C24 C -0.0610(4) 0.86858(17) 0.0837(4) 0.0523(10) Uani 1 1 d . .
H24A H -0.0745 0.8938 0.1386 0.063 Uiso 1 1 calc R U
H24B H -0.1188 0.8401 0.0824 0.063 Uiso 1 1 calc R U
C26 C 0.5859(5) 0.7977(2) 0.4114(4) 0.0732(14) Uani 1 1 d . .
H26A H 0.6401 0.7946 0.4916 0.088 Uiso 1 1 calc R U
H26B H 0.5558 0.7640 0.3830 0.088 Uiso 1 1 calc R U
C25 C 0.6618(4) 0.8198(2) 0.3377(4) 0.0747(14) Uani 1 1 d . .
H25A H 0.7057 0.8505 0.3736 0.090 Uiso 1 1 calc R U
H25B H 0.7261 0.7956 0.3286 0.090 Uiso 1 1 calc R U
C27 C 0.0970(4) 0.80589(15) 0.0505(3) 0.0485(9) Uani 1 1 d . .
H27A H 0.1314 0.8168 -0.0124 0.058 Uiso 1 1 calc R U
H27B H 0.0165 0.7878 0.0171 0.058 Uiso 1 1 calc R U
C28 C 0.1942(4) 0.77217(16) 0.1374(4) 0.0521(10) Uani 1 1 d . .
H28A H 0.1540 0.7406 0.1514 0.063 Uiso 1 1 calc R U
H28B H 0.2673 0.7641 0.1087 0.063 Uiso 1 1 calc R U
C29 C 0.1880(7) 0.9420(3) 0.5142(5) 0.095(2) Uani 1 1 d . .
H29 H 0.2068 0.9651 0.5760 0.114 Uiso 1 1 calc R U
O6 O 1.0036(6) 0.8100(4) 0.7576(6) 0.160(5) Uani 0.877(18) 1 d . .
O7 O 0.8565(12) 0.8508(4) 0.6507(10) 0.185(7) Uani 0.73(2) 1 d . .
O10 O 0.4304(6) 0.0178(2) 0.2696(5) 0.157(2) Uani 1 1 d . .
O9 O 0.6143(7) 0.9115(2) 0.5657(7) 0.177(3) Uani 1 1 d . .
H3N H 0.495(4) 0.8541(17) 0.444(4) 0.047(14) Uiso 1 1 d . .

loop_
_atom_site_aniso_label
_atom_site_aniso_U_11
_atom_site_aniso_U_22
_atom_site_aniso_U_33
_atom_site_aniso_U_23
_atom_site_aniso_U_13
_atom_site_aniso_U_12
O4 0.23(2) 0.179(15) 0.142(12) 0.015(9) 0.046(11) 0.005(13)
O5 0.125(6) 0.343(16) 0.186(9) -0.100(9) 0.074(6) 0.015(7)
O8 0.114(4) 0.292(8) 0.130(4) -0.131(5) -0.041(3) 0.110(5)
Cu1 0.0377(3) 0.0431(3) 0.0470(3) -0.0003(2) 0.0067(2) 0.00053(19)
Cu2 0.0397(3) 0.0558(3) 0.0441(3) 0.0094(2) 0.0095(2) 0.0054(2)
C2 0.044(2) 0.0384(19) 0.051(2) 0.0020(16) 0.0174(18) -0.0011(15)
C7 0.063(3) 0.040(2) 0.080(3) 0.008(2) 0.024(2) 0.012(2)
C13 0.051(2) 0.057(3) 0.052(2) -0.006(2) 0.0074(19) 0.018(2)
C12 0.068(3) 0.049(2) 0.059(3) 0.0034(19) 0.025(2) 0.018(2)
C1 0.0384(19) 0.043(2) 0.061(2) -0.0010(18) 0.0189(18) -0.0051(16)
C3 0.061(3) 0.061(3) 0.052(2) 0.010(2) 0.019(2) 0.013(2)
C6 0.048(2) 0.060(3) 0.082(3) -0.011(2) 0.032(2) -0.007(2)
C11 0.102(4) 0.058(3) 0.060(3) 0.003(2) 0.030(3) 0.026(3)
C8 0.077(3) 0.040(2) 0.106(4) 0.012(3) 0.032(3) 0.004(2)
C5 0.082(3) 0.077(3) 0.069(3) -0.005(3) 0.045(3) -0.005(3)
C9 0.111(5) 0.044(3) 0.118(5) 0.005(3) 0.064(4) 0.006(3)
C10 0.144(6) 0.046(3) 0.087(4) 0.004(3) 0.064(4) 0.013(3)
C4 0.085(3) 0.076(3) 0.052(3) 0.009(2) 0.028(2) 0.009(3)
C14 0.0321(19) 0.055(3) 0.078(3) 0.000(2) 0.015(2) 0.0013(17)
C16 0.064(3) 0.055(3) 0.056(3) 0.013(2) 0.016(2) -0.007(2)
C15 0.070(3) 0.068(3) 0.044(2) 0.014(2) 0.012(2) -0.006(2)
O2 0.0467(15) 0.0436(15) 0.0469(15) -0.0059(11) 0.0045(12) -0.0032(11)
O1 0.0381(14) 0.0732(19) 0.0449(15) 0.0114(13) 0.0153(12) 0.0141(13)
N3 0.059(2) 0.057(2) 0.047(2) 0.0028(19) 0.0025(17) -0.0055(19)
C18 0.058(2) 0.055(2) 0.040(2) -0.0069(18) 0.0098(19) 0.008(2)
C17 0.054(2) 0.064(3) 0.040(2) -0.0066(19) 0.0175(18) 0.005(2)
C21 0.112(5) 0.124(5) 0.055(3) -0.011(3) 0.041(3) 0.028(4)
C19 0.069(3) 0.096(4) 0.052(3) -0.003(3) 0.028(2) 0.010(3)
C20 0.094(4) 0.063(3) 0.060(3) -0.024(2) 0.010(3) 0.004(3)
O3 0.0582(18) 0.0566(18) 0.074(2) 0.0185(16) -0.0015(15) -0.0094(14)
Cl1 0.0667(8) 0.1146(12) 0.0617(8) -0.0269(8) -0.0007(6) 0.0330(7)
N4 0.0353(15) 0.0465(18) 0.0410(17) -0.0092(13) 0.0131(13) -0.0018(13)
N2 0.0386(17) 0.059(2) 0.061(2) 0.0112(17) 0.0081(16) 0.0044(15)
N5 0.0453(17) 0.0413(17) 0.0428(17) -0.0005(13) 0.0139(14) -0.0033(13)
C22 0.045(2) 0.052(2) 0.046(2) -0.0049(17) 0.0214(17) -0.0082(17)
N1 0.0413(17) 0.0500(19) 0.051(2) -0.0059(15) 0.0095(15) 0.0057(14)
C23 0.037(2) 0.065(3) 0.059(3) -0.010(2) 0.0070(18) 0.0057(19)
C24 0.0325(19) 0.067(3) 0.058(2) -0.014(2) 0.0130(17) -0.0017(18)
C26 0.058(3) 0.076(3) 0.070(3) 0.025(3) -0.007(2) 0.005(2)
C25 0.044(2) 0.093(4) 0.076(3) 0.020(3) 0.000(2) 0.008(2)
C27 0.048(2) 0.049(2) 0.048(2) -0.0125(17) 0.0138(18) -0.0071(17)
C28 0.054(2) 0.047(2) 0.057(2) -0.0125(19) 0.0166(19) -0.0016(18)
C29 0.130(6) 0.099(5) 0.054(3) -0.027(3) 0.023(3) 0.025(4)
O6 0.084(4) 0.264(11) 0.114(5) -0.086(6) 0.001(3) 0.003(5)
O7 0.195(12) 0.135(9) 0.209(12) 0.026(7) 0.030(8) -0.004(7)
O10 0.162(5) 0.149(5) 0.169(5) -0.081(4) 0.063(4) -0.075(4)
O9 0.164(6) 0.136(5) 0.222(7) -0.070(5) 0.041(5) -0.037(4)

loop_
_atom_type_symbol
_atom_type_description
_atom_type_scat_dispersion_real
_atom_type_scat_dispersion_imag
_atom_type_scat_source
C C 0.0033 0.0016 'International Tables Vol C Tables 4.2.6.8 and 6.1.1.4'
H H 0.0000 0.0000 'International Tables Vol C Tables 4.2.6.8 and 6.1.1.4'
N N 0.0061 0.0033 'International Tables Vol C Tables 4.2.6.8 and 6.1.1.4'
O O 0.0106 0.0060 'International Tables Vol C Tables 4.2.6.8 and 6.1.1.4'
Cl Cl 0.1484 0.1585 'International Tables Vol C Tables 4.2.6.8 and 6.1.1.4'
Cu Cu 0.3201 1.2651 'International Tables Vol C Tables 4.2.6.8 and 6.1.1.4'

loop_
_geom_angle_atom_site_label_1
_geom_angle_atom_site_label_2
_geom_angle_atom_site_label_3
_geom_angle
O3 Cu1 N1 92.65(13)
O3 Cu1 O2 90.95(12)
N1 Cu1 O2 160.68(13)
O3 Cu1 N4 175.92(12)
N1 Cu1 N4 83.51(13)
O2 Cu1 N4 92.24(11)
O3 Cu1 O1 92.77(13)
N1 Cu1 O1 121.11(12)
O2 Cu1 O1 77.62(11)
N4 Cu1 O1 90.39(11)
O1 Cu2 N2 91.79(13)
O1 Cu2 N3 172.85(16)
N2 Cu2 N3 85.23(16)
O1 Cu2 O2 84.89(11)
N2 Cu2 O2 147.15(13)
N3 Cu2 O2 101.13(15)
O1 Cu2 N5 94.61(12)
N2 Cu2 N5 126.73(13)
N3 Cu2 N5 82.05(14)
O2 Cu2 N5 86.12(11)
O1 C2 C3 119.8(3)
O1 C2 C1 122.9(3)
C3 C2 C1 117.3(4)
O3 C7 C12 123.9(4)
O3 C7 C8 118.8(4)
C12 C7 C8 117.4(5)
N1 C13 C12 125.0(4)
N1 C13 H13 117.5
C12 C13 H13 117.5
C11 C12 C7 119.8(5)
C11 C12 C13 117.8(4)
C7 C12 C13 122.4(4)
C6 C1 C2 118.9(4)
C6 C1 C14 118.5(4)
C2 C1 C14 122.6(4)
C4 C3 C2 121.7(4)
C4 C3 H3 119.1
C2 C3 H3 119.1
C5 C6 C1 121.8(4)
C5 C6 H6 119.1
C1 C6 H6 119.1
C10 C11 C12 120.4(5)
C10 C11 H11 119.8
C12 C11 H11 119.8
C9 C8 C7 120.8(5)
C9 C8 H8 119.6
C7 C8 H8 119.6
C6 C5 C4 119.7(5)
C6 C5 H5 120.2
C4 C5 H5 120.2
C10 C9 C8 121.6(6)
C10 C9 H9 119.2
C8 C9 H9 119.2
C9 C10 C11 119.9(5)
C9 C10 H10 120.0
C11 C10 H10 120.0
C3 C4 C5 120.6(5)
C3 C4 H4 119.7
C5 C4 H4 119.7
N2 C14 C1 126.5(4)
N2 C14 H14 116.8
C1 C14 H14 116.8
N5 C16 C15 111.0(3)
N5 C16 H16A 109.4
C15 C16 H16A 109.4
N5 C16 H16B 109.4
C15 C16 H16B 109.4
H16A C16 H16B 108.0
N3 C15 C16 110.1(4)
N3 C15 H15A 109.6
C16 C15 H15A 109.6
N3 C15 H15B 109.6
C16 C15 H15B 109.6
H15A C15 H15B 108.2
C18 O2 Cu1 113.1(2)
C18 O2 Cu2 118.2(2)
Cu1 O2 Cu2 98.57(11)
C2 O1 Cu2 129.4(2)
C2 O1 Cu1 134.2(2)
Cu2 O1 Cu1 93.76(11)
C15 N3 C26 111.6(4)
C15 N3 Cu2 113.1(3)
C26 N3 Cu2 105.8(3)
C15 N3 H3N 108(4)
C26 N3 H3N 111(4)
Cu2 N3 H3N 108(3)
O2 C18 C17 120.7(3)
O2 C18 C20 120.0(4)
C17 C18 C20 119.3(4)
C18 C17 C19 120.3(4)
C18 C17 C22 120.2(4)
C19 C17 C22 119.3(4)
C29 C21 C19 119.5(5)
C29 C21 H21 120.3
C19 C21 H21 120.3
C21 C19 C17 119.4(6)
C21 C19 H19 120.3
C17 C19 H19 120.3
C29 C20 C18 119.5(5)
C29 C20 H20 120.3
C18 C20 H20 120.3
C7 O3 Cu1 123.4(3)
O5 Cl1 O8 113.0(5)
O5 Cl1 O6 129.4(4)
O8 Cl1 O6 114.9(4)
O5 Cl1 O7 84.8(7)
O8 Cl1 O7 109.4(6)
O6 Cl1 O7 94.1(7)
O5 Cl1 O4 80.4(9)
O8 Cl1 O4 102.1(7)
O6 Cl1 O4 74.7(7)
O7 Cl1 O4 148.4(8)
C22 N4 C24 112.5(3)
C22 N4 C27 103.9(3)
C24 N4 C27 111.9(3)
C22 N4 Cu1 114.7(2)
C24 N4 Cu1 101.2(2)
C27 N4 Cu1 113.0(2)
C14 N2 C25 121.8(4)
C14 N2 Cu2 126.6(3)
C25 N2 Cu2 111.6(3)
C16 N5 C22 114.4(3)
C16 N5 C28 113.1(3)
C22 N5 C28 102.5(3)
C16 N5 Cu2 103.6(2)
C22 N5 Cu2 114.1(2)
C28 N5 Cu2 109.4(2)
N5 C22 N4 101.2(3)
N5 C22 C17 113.7(3)
N4 C22 C17 114.3(3)
N5 C22 H22 109.1
N4 C22 H22 109.1
C17 C22 H22 109.1
C13 N1 C23 120.8(3)
C13 N1 Cu1 125.2(3)
C23 N1 Cu1 113.9(3)
N1 C23 C24 108.2(3)
N1 C23 H23A 110.1
C24 C23 H23A 110.1
N1 C23 H23B 110.1
C24 C23 H23B 110.1
H23A C23 H23B 108.4
N4 C24 C23 108.8(3)
N4 C24 H24A 109.9
C23 C24 H24A 109.9
N4 C24 H24B 109.9
C23 C24 H24B 109.9
H24A C24 H24B 108.3
C25 C26 N3 109.7(4)
C25 C26 H26A 109.7
N3 C26 H26A 109.7
C25 C26 H26B 109.7
N3 C26 H26B 109.7
H26A C26 H26B 108.2
N2 C25 C26 107.1(4)
N2 C25 H25A 110.3
C26 C25 H25A 110.3
N2 C25 H25B 110.3
C26 C25 H25B 110.3
H25A C25 H25B 108.5
N4 C27 C28 104.9(3)
N4 C27 H27A 110.8
C28 C27 H27A 110.8
N4 C27 H27B 110.8
C28 C27 H27B 110.8
H27A C27 H27B 108.8
N5 C28 C27 104.3(3)
N5 C28 H28A 110.9
C27 C28 H28A 110.9
N5 C28 H28B 110.9
C27 C28 H28B 110.9
H28A C28 H28B 108.9
C20 C29 C21 122.1(5)
C20 C29 H29 119.0
C21 C29 H29 119.0

loop_
_geom_bond_atom_site_label_1
_geom_bond_atom_site_label_2
_geom_bond_distance
O4 Cl1 1.466(14)
O5 Cl1 1.335(7)
O8 Cl1 1.363(4)
Cu1 O3 1.905(3)
Cu1 N1 1.942(3)
Cu1 O2 1.988(3)
Cu1 N4 2.065(3)
Cu1 O1 2.271(3)
Cu2 O1 1.912(3)
Cu2 N2 1.943(3)
Cu2 N3 2.021(4)
Cu2 O2 2.054(3)
Cu2 N5 2.277(3)
C2 O1 1.313(5)
C2 C3 1.399(6)
C2 C1 1.423(5)
C7 O3 1.313(5)
C7 C12 1.420(6)
C7 C8 1.420(7)
C13 N1 1.279(5)
C13 C12 1.436(6)
C13 H13 0.9300
C12 C11 1.419(6)
C1 C6 1.413(6)
C1 C14 1.425(6)
C3 C4 1.376(6)
C3 H3 0.9300
C6 C5 1.351(7)
C6 H6 0.9300
C11 C10 1.377(8)
C11 H11 0.9300
C8 C9 1.378(8)
C8 H8 0.9300
C5 C4 1.378(7)
C5 H5 0.9300
C9 C10 1.369(9)
C9 H9 0.9300
C10 H10 0.9300
C4 H4 0.9300
C14 N2 1.278(6)
C14 H14 0.9300
C16 N5 1.475(5)
C16 C15 1.529(6)
C16 H16A 0.9700
C16 H16B 0.9700
C15 N3 1.468(6)
C15 H15A 0.9700
C15 H15B 0.9700
O2 C18 1.362(5)
N3 C26 1.481(6)
N3 H3N 0.75(4)
C18 C17 1.387(6)
C18 C20 1.396(6)
C17 C19 1.397(6)
C17 C22 1.496(5)
C21 C29 1.370(9)
C21 C19 1.384(8)
C21 H21 0.9300
C19 H19 0.9300
C20 C29 1.361(8)
C20 H20 0.9300
Cl1 O6 1.369(6)
Cl1 O7 1.405(9)
N4 C22 1.481(5)
N4 C24 1.494(5)
N4 C27 1.499(5)
N2 C25 1.466(6)
N5 C22 1.480(5)
N5 C28 1.486(5)
C22 H22 0.9800
N1 C23 1.465(5)
C23 C24 1.497(6)
C23 H23A 0.9700
C23 H23B 0.9700
C24 H24A 0.9700
C24 H24B 0.9700
C26 C25 1.480(7)
C26 H26A 0.9700
C26 H26B 0.9700
C25 H25A 0.9700
C25 H25B 0.9700
C27 C28 1.526(6)
C27 H27A 0.9700
C27 H27B 0.9700
C28 H28A 0.9700
C28 H28B 0.9700
C29 H29 0.9300

loop_
_geom_torsion_atom_site_label_1
_geom_torsion_atom_site_label_2
_geom_torsion_atom_site_label_3
_geom_torsion_atom_site_label_4
_geom_torsion
O3 C7 C12 C11 177.2(4)
C8 C7 C12 C11 -1.8(6)
O3 C7 C12 C13 -3.8(7)
C8 C7 C12 C13 177.2(4)
N1 C13 C12 C11 168.0(4)
N1 C13 C12 C7 -11.0(6)
O1 C2 C1 C6 179.5(4)
C3 C2 C1 C6 1.1(6)
O1 C2 C1 C14 -3.2(6)
C3 C2 C1 C14 178.4(4)
O1 C2 C3 C4 -179.4(4)
C1 C2 C3 C4 -1.0(6)
C2 C1 C6 C5 -0.5(6)
C14 C1 C6 C5 -177.9(4)
C7 C12 C11 C10 3.5(7)
C13 C12 C11 C10 -175.5(4)
O3 C7 C8 C9 179.5(4)
C12 C7 C8 C9 -1.5(7)
C1 C6 C5 C4 -0.3(7)
C7 C8 C9 C10 3.3(8)
C8 C9 C10 C11 -1.6(8)
C12 C11 C10 C9 -1.8(7)
C2 C3 C4 C5 0.2(8)
C6 C5 C4 C3 0.5(8)
C6 C1 C14 N2 176.4(4)
C2 C1 C14 N2 -0.9(7)
N5 C16 C15 N3 -51.4(5)
C3 C2 O1 Cu2 -178.5(3)
C1 C2 O1 Cu2 3.1(6)
C3 C2 O1 Cu1 -21.7(6)
C1 C2 O1 Cu1 159.9(3)
C16 C15 N3 C26 -83.4(5)
C16 C15 N3 Cu2 35.8(5)
Cu1 O2 C18 C17 53.8(4)
Cu2 O2 C18 C17 -60.6(4)
Cu1 O2 C18 C20 -127.3(4)
Cu2 O2 C18 C20 118.3(4)
O2 C18 C17 C19 179.0(4)
C20 C18 C17 C19 0.1(6)
O2 C18 C17 C22 4.4(6)
C20 C18 C17 C22 -174.4(4)
C29 C21 C19 C17 -1.3(9)
C18 C17 C19 C21 0.4(7)
C22 C17 C19 C21 174.9(5)
O2 C18 C20 C29 -178.5(5)
C17 C18 C20 C29 0.4(7)
C12 C7 O3 Cu1 27.9(6)
C8 C7 O3 Cu1 -153.1(3)
C1 C14 N2 C25 -175.4(4)
C1 C14 N2 Cu2 4.7(7)
C15 C16 N5 C22 -86.1(4)
C15 C16 N5 C28 157.1(4)
C15 C16 N5 Cu2 38.8(4)
C16 N5 C22 N4 -170.7(3)
C28 N5 C22 N4 -47.9(3)
Cu2 N5 C22 N4 70.2(3)
C16 N5 C22 C17 66.3(4)
C28 N5 C22 C17 -171.0(3)
Cu2 N5 C22 C17 -52.8(4)
C24 N4 C22 N5 164.1(3)
C27 N4 C22 N5 42.9(3)
Cu1 N4 C22 N5 -80.9(3)
C24 N4 C22 C17 -73.3(4)
C27 N4 C22 C17 165.5(3)
Cu1 N4 C22 C17 41.7(4)
C18 C17 C22 N5 57.1(5)
C19 C17 C22 N5 -117.4(4)
C18 C17 C22 N4 -58.4(5)
C19 C17 C22 N4 127.0(4)
C12 C13 N1 C23 -176.1(4)
C12 C13 N1 Cu1 -0.4(6)
C13 N1 C23 C24 -168.6(4)
Cu1 N1 C23 C24 15.3(4)
C22 N4 C24 C23 174.8(3)
C27 N4 C24 C23 -68.7(4)
Cu1 N4 C24 C23 51.9(3)
N1 C23 C24 N4 -45.9(4)
C15 N3 C26 C25 164.0(4)
Cu2 N3 C26 C25 40.6(5)
C14 N2 C25 C26 -145.0(5)
Cu2 N2 C25 C26 34.9(5)
N3 C26 C25 N2 -50.0(6)
C22 N4 C27 C28 -21.5(4)
C24 N4 C27 C28 -143.2(3)
Cu1 N4 C27 C28 103.4(3)
C16 N5 C28 C27 157.8(3)
C22 N5 C28 C27 34.2(4)
Cu2 N5 C28 C27 -87.3(3)
N4 C27 C28 N5 -7.7(4)
C18 C20 C29 C21 -1.4(9)
C19 C21 C29 C20 1.9(10)
